data_7014007
loop_
_publ_author_name
'Zhao, Liang'
'Niel, Virginie'
'Thompson, Laurence K.'
'Xu, Zhiqiang'
'Milway, Victoria A.'
'Harvey, Rosemary G.'
'Miller, David O.'
'Wilson, Claire'
'Leech, Michael'
'Howard, Judith A. K.'
'Heath, Sarah L.'

_publ_section_title
;
 Self-assembled polynuclear clusters derived from some flexible
 polydentate dihydrazide ligands.
;
_journal_issue 9
_journal_name_full 'Dalton transactions (Cambridge, England : 2003)'
_journal_page_first 1446
_journal_page_last 1455
_journal_paper_doi 10.1039/b317091h
_journal_year 2004
_chemical_formula_sum 'C32.75 H48.5 Mn2 N25 O20.75'
_chemical_formula_weight 1234.35
_chemical_name_systematic
;
?
;
_space_group_IT_number 14
_symmetry_cell_setting monoclinic
_symmetry_space_group_name_Hall '-P 2ybc'
_symmetry_space_group_name_H-M 'P 1 21/c 1'
_atom_sites_solution_hydrogens geom
_atom_sites_solution_primary direct
_atom_sites_solution_secondary difmap
_audit_creation_method SHELXL-97
_cell_angle_alpha 90.00
_cell_angle_beta 106.009(2)
_cell_angle_gamma 90.00
_cell_formula_units_Z 4
_cell_length_a 13.2151(12)
_cell_length_b 19.8918(19)
_cell_length_c 22.877(2)
_cell_measurement_temperature 193(2)
_cell_volume 5780.5(9)
_computing_cell_refinement 'Bruker SAINT (Bruker, 1997)'
_computing_data_collection 'Bruker SMART (Bruker, 1997)'
_computing_data_reduction 'Bruker SAINT (Bruker, 1997)'
_computing_molecular_graphics 'teXsan for Windows (MSC, 1997)'
_computing_publication_material 'teXsan for Windows (MSC, 1997)'
_computing_structure_refinement 'SHELXL-97 (Sheldrick, 1997)'
_computing_structure_solution 'SHELXS-97 (Sheldrick, 1990)'
_diffrn_ambient_temperature 193(2)
_diffrn_detector_area_resol_mean 8.192
_diffrn_measured_fraction_theta_full 0.998
_diffrn_measured_fraction_theta_max 0.998
_diffrn_measurement_device_type 'Bruker PLATFORM diffractometer/SMART 1000 CCD area detector'
_diffrn_measurement_method '\w scans'
_diffrn_radiation_monochromator graphite
_diffrn_radiation_source 'fine-focus sealed tube'
_diffrn_radiation_type MoK\a
_diffrn_radiation_wavelength 0.71073
_diffrn_reflns_av_R_equivalents 0.0300
_diffrn_reflns_av_sigmaI/netI 0.0383
_diffrn_reflns_limit_h_max 16
_diffrn_reflns_limit_h_min -9
_diffrn_reflns_limit_k_max 20
_diffrn_reflns_limit_k_min -24
_diffrn_reflns_limit_l_max 28
_diffrn_reflns_limit_l_min -28
_diffrn_reflns_number 27849
_diffrn_reflns_theta_full 26.39
_diffrn_reflns_theta_max 26.39
_diffrn_reflns_theta_min 1.38
_diffrn_standards_decay_% 0
_diffrn_standards_interval_time 0
_diffrn_standards_number 0
_exptl_absorpt_coefficient_mu 0.527
_exptl_absorpt_correction_T_max 0.8580
_exptl_absorpt_correction_T_min 0.7429
_exptl_absorpt_correction_type multi-scan
_exptl_absorpt_process_details 'SADABS (Sheldrick, 1996)'
_exptl_crystal_colour yellow
_exptl_crystal_density_diffrn 1.418
_exptl_crystal_density_method 'not measured'
_exptl_crystal_description prism
_exptl_crystal_F_000 2544
_exptl_crystal_size_max 0.60
_exptl_crystal_size_mid 0.40
_exptl_crystal_size_min 0.30
_refine_diff_density_max 2.153
_refine_diff_density_min -1.122
_refine_diff_density_rms 0.143
_refine_ls_extinction_method none
_refine_ls_goodness_of_fit_ref 1.139
_refine_ls_hydrogen_treatment mixed
_refine_ls_matrix_type full
_refine_ls_number_parameters 757
_refine_ls_number_reflns 11825
_refine_ls_number_restraints 0
_refine_ls_restrained_S_all 1.139
_refine_ls_R_factor_all 0.1467
_refine_ls_R_factor_gt 0.1266
_refine_ls_shift/su_max 0.003
_refine_ls_shift/su_mean 0.000
_refine_ls_structure_factor_coef Fsqd
_refine_ls_weighting_details 'calc w=1/[\s^2^(Fo^2^)+(0.1212P)^2^+56.4038P] where P=(Fo^2^+2Fc^2^)/3'
_refine_ls_weighting_scheme calc
_refine_ls_wR_factor_gt 0.3497
_refine_ls_wR_factor_ref 0.3598
_reflns_number_gt 8959
_reflns_number_total 11825
_reflns_threshold_expression >2sigma(I)
_cod_data_source_file b317091h.txt
_cod_data_source_block shelxl_(3)
_cod_depositor_comments
;
The following automatic conversions were performed:
'_symmetry_cell_setting' value 'Monoclinic' changed to 'monoclinic'
according to '/home/saulius/struct/CIF-dictionaries/cif_core.dic'
dictionary named 'cif_core.dic' version 2.4.1 from 2010-06-29.

Automatic conversion script
Id: cif_fix_enum 1527 2010-12-29 10:47:43Z saulius 
;
_cod_original_cell_volume 5780.5(10)
_cod_original_sg_symbol_H-M P2(1)/c
_cod_original_formula_sum 'C32.75 H48.50 Mn2 N25 O20.75'
_cod_database_code 7014007

loop_
_symmetry_equiv_pos_as_xyz
'x, y, z'
'-x, y+1/2, -z+1/2'
'-x, -y, -z'
'x, -y-1/2, z-1/2'

loop_
_atom_site_label
_atom_site_type_symbol
_atom_site_fract_x
_atom_site_fract_y
_atom_site_fract_z
_atom_site_U_iso_or_equiv
_atom_site_adp_type
_atom_site_occupancy
_atom_site_symmetry_multiplicity
_atom_site_calc_flag
_atom_site_refinement_flags
_atom_site_disorder_assembly
_atom_site_disorder_group
Mn1 Mn 0.72264(9) 0.07916(7) 0.80852(5) 0.0382(3) Uani 1 1 d . . .
Mn2 Mn 0.79082(10) 0.35589(7) 0.71801(6) 0.0406(3) Uani 1 1 d . . .
O1 O 0.6822(5) 0.1837(3) 0.8160(3) 0.0496(15) Uani 1 1 d . . .
O2 O 0.8817(5) 0.2739(4) 0.7670(3) 0.0591(17) Uani 1 1 d . . .
O3 O 0.5923(5) 0.0633(3) 0.8492(3) 0.0598(18) Uani 1 1 d . . .
O4 O 0.4837(6) -0.0059(4) 0.7928(3) 0.071(2) Uani 1 1 d . . .
O5 O 0.5446(9) -0.0263(5) 0.8877(4) 0.090(3) Uani 1 1 d . . .
O6 O 0.9405(6) 0.4082(4) 0.7243(3) 0.066(2) Uani 1 1 d . . .
O7 O 0.9479(7) 0.3741(4) 0.6356(3) 0.074(2) Uani 1 1 d . . .
O8 O 1.0294(7) 0.4634(5) 0.6741(4) 0.081(2) Uani 1 1 d . . .
O9 O 0.3635(10) 0.2838(14) 0.5118(6) 0.248(13) Uani 1 1 d . . .
O10 O 0.2675(17) 0.3614(15) 0.5280(11) 0.244(14) Uani 1 1 d . . .
O11 O 0.2263(7) 0.3089(7) 0.4441(4) 0.107(4) Uani 1 1 d . . .
O12 O 0.3597(13) 0.6330(8) -0.0134(11) 0.217(11) Uani 1 1 d . . .
O13 O 0.4860(12) 0.6184(8) 0.0663(5) 0.148(5) Uani 1 1 d . . .
O14 O 0.499(2) 0.6008(16) -0.0206(8) 0.286(15) Uani 1 1 d . . .
O15 O 1.2479(5) 0.1824(4) 0.6955(3) 0.0615(18) Uani 1 1 d . . .
O16 O 1.1094(5) 0.1618(5) 0.7247(4) 0.075(2) Uani 1 1 d . . .
O17 O 1.2602(6) 0.1353(6) 0.7818(4) 0.096(3) Uani 1 1 d . . .
O18 O 0.0920(7) 0.1860(5) 0.5892(4) 0.088(3) Uani 1 1 d . . .
O19 O 0.1183(11) 0.0550(10) 0.4059(6) 0.106(5) Uani 0.75 1 d P . .
O20 O 0.5427(15) 0.3249(10) 0.4125(6) 0.106(8) Uani 0.50 1 d P . .
O21 O 0.8354(12) 0.2595(8) 0.8922(7) 0.069(4) Uani 0.50 1 d P . .
O22 O 1.0368(16) 0.3055(10) 0.8686(10) 0.098(6) Uani 0.50 1 d P . .
O23 O 0.3025(16) 0.1093(15) 0.4686(13) 0.136(9) Uani 0.50 1 d P . .
N1 N 0.7132(5) -0.0323(4) 0.7816(3) 0.0447(16) Uani 1 1 d . . .
N2 N 0.6080(8) 0.0086(5) 0.6219(4) 0.064(2) Uani 1 1 d . . .
N3 N 0.6425(5) 0.0731(4) 0.7114(3) 0.0388(15) Uani 1 1 d . . .
N4 N 0.6019(5) 0.1292(3) 0.6728(3) 0.0378(15) Uani 1 1 d . . .
N5 N 0.4567(5) 0.1228(4) 0.7121(4) 0.0478(18) Uani 1 1 d . . .
N6 N 0.4884(6) 0.3341(4) 0.6400(4) 0.054(2) Uani 1 1 d . . .
N7 N 0.5876(5) 0.2734(3) 0.7254(3) 0.0407(15) Uani 1 1 d . . .
N8 N 0.6432(5) 0.3351(3) 0.7437(3) 0.0403(15) Uani 1 1 d . . .
N9 N 0.5633(7) 0.3397(5) 0.8211(4) 0.070(3) Uani 1 1 d . . .
N10 N 0.7818(6) 0.4290(4) 0.7941(3) 0.0492(18) Uani 1 1 d . . .
N11 N 0.7190(6) 0.4219(4) 0.6389(3) 0.0472(17) Uani 1 1 d . . .
N12 N 0.6353(7) 0.2836(4) 0.5352(4) 0.063(2) Uani 1 1 d . . .
N13 N 0.7379(5) 0.2917(3) 0.6358(3) 0.0390(15) Uani 1 1 d . . .
N14 N 0.7482(5) 0.2197(3) 0.6335(3) 0.0358(14) Uani 1 1 d . . .
N15 N 0.9151(6) 0.2351(4) 0.6242(4) 0.058(2) Uani 1 1 d . . .
N16 N 0.8914(6) 0.0289(4) 0.7036(3) 0.0488(18) Uani 1 1 d . . .
N17 N 0.8814(5) 0.1368(4) 0.7416(3) 0.0389(15) Uani 1 1 d . . .
N18 N 0.8763(5) 0.1064(3) 0.7966(3) 0.0380(15) Uani 1 1 d . . .
N19 N 1.0512(5) 0.1356(4) 0.8411(3) 0.0490(18) Uani 1 1 d . . .
N20 N 0.8423(5) 0.0715(4) 0.9002(3) 0.0405(15) Uani 1 1 d . . .
N21 N 0.5398(6) 0.0094(4) 0.8434(4) 0.0470(17) Uani 1 1 d . . .
N22 N 0.9708(5) 0.4153(3) 0.6803(3) 0.0375(15) Uani 1 1 d . . .
N23 N 0.2880(11) 0.3214(12) 0.4940(8) 0.141(10) Uani 1 1 d . . .
N24 N 0.4362(15) 0.6149(7) 0.0146(5) 0.114(5) Uani 1 1 d . . .
N25 N 1.2051(6) 0.1594(4) 0.7344(4) 0.0480(18) Uani 1 1 d . . .
C1 C 0.7471(8) -0.0825(6) 0.8188(5) 0.060(3) Uani 1 1 d . . .
C2 C 0.7519(10) -0.1482(6) 0.7991(6) 0.074(3) Uani 1 1 d . . .
C3 C 0.7230(11) -0.1602(6) 0.7377(6) 0.083(4) Uani 1 1 d . . .
C4 C 0.6875(9) -0.1059(5) 0.6974(5) 0.061(3) Uani 1 1 d . . .
C5 C 0.6831(6) -0.0425(5) 0.7214(4) 0.045(2) Uani 1 1 d . . .
C6 C 0.6419(6) 0.0170(4) 0.6830(4) 0.0402(18) Uani 1 1 d . . .
C7 C 0.5122(6) 0.1521(4) 0.6779(4) 0.0406(18) Uani 1 1 d . . .
C8 C 0.4678(6) 0.2139(4) 0.6423(4) 0.046(2) Uani 1 1 d . . .
C9 C 0.5187(6) 0.2781(4) 0.6730(4) 0.0386(18) Uani 1 1 d . . .
C10 C 0.6313(7) 0.3617(5) 0.7926(4) 0.048(2) Uani 1 1 d . . .
C11 C 0.6989(7) 0.4209(5) 0.8161(4) 0.049(2) Uani 1 1 d . . .
C12 C 0.6766(9) 0.4652(6) 0.8574(5) 0.065(3) Uani 1 1 d . . .
C13 C 0.7430(10) 0.5187(6) 0.8783(5) 0.071(3) Uani 1 1 d . . .
C14 C 0.8289(9) 0.5272(5) 0.8559(5) 0.064(3) Uani 1 1 d . . .
C15 C 0.8450(8) 0.4824(5) 0.8138(5) 0.054(2) Uani 1 1 d . . .
C16 C 0.7200(8) 0.4906(5) 0.6412(4) 0.053(2) Uani 1 1 d . . .
C17 C 0.6812(9) 0.5297(5) 0.5917(5) 0.061(3) Uani 1 1 d . . .
C18 C 0.6354(8) 0.5000(5) 0.5360(5) 0.059(3) Uani 1 1 d . . .
C19 C 0.6318(7) 0.4303(5) 0.5323(4) 0.049(2) Uani 1 1 d . . .
C20 C 0.6746(6) 0.3931(4) 0.5850(4) 0.0397(18) Uani 1 1 d . . .
C21 C 0.6821(6) 0.3173(5) 0.5853(4) 0.0401(18) Uani 1 1 d . . .
C22 C 0.8402(7) 0.1965(5) 0.6310(4) 0.0429(19) Uani 1 1 d . . .
C23 C 0.8566(7) 0.1218(4) 0.6334(4) 0.0428(19) Uani 1 1 d . . .
C24 C 0.8790(6) 0.0959(4) 0.6981(4) 0.0392(18) Uani 1 1 d . . .
C25 C 0.9574(6) 0.1130(4) 0.8437(4) 0.0376(17) Uani 1 1 d . . .
C26 C 0.9398(6) 0.0943(4) 0.9031(4) 0.0400(18) Uani 1 1 d . . .
C27 C 1.0161(7) 0.1021(6) 0.9583(4) 0.055(2) Uani 1 1 d . . .
C28 C 0.9901(8) 0.0854(6) 1.0109(4) 0.063(3) Uani 1 1 d . . .
C29 C 0.8914(9) 0.0609(6) 1.0077(4) 0.065(3) Uani 1 1 d . . .
C30 C 0.8199(7) 0.0538(5) 0.9511(4) 0.053(2) Uani 1 1 d . . .
C31 C 0.088(4) 0.038(2) 0.4474(18) 0.28(3) Uani 0.75 1 d P . .
C32 C 0.1212(13) 0.2263(11) 0.5488(7) 0.115(6) Uani 1 1 d . . .
C33 C 0.825(2) 0.277(2) 0.9462(12) 0.107(11) Uani 0.50 1 d P . .
C34 C 0.4555(12) 0.2950(9) 0.3844(8) 0.044(4) Uani 0.50 1 d P . .
H1 H 0.6409 0.2362 0.5341 0.076 Uiso 1 1 d . . .
H2 H 0.5949 0.3071 0.5000 0.076 Uiso 1 1 d . . .
H3 H 1.1074 0.1394 0.8771 0.059 Uiso 1 1 d . . .
H4 H 1.0610 0.1487 0.8030 0.059 Uiso 1 1 d . . .
H5 H 0.5578 0.3614 0.8575 0.082 Uiso 1 1 d . . .
H6 H 0.5197 0.3021 0.8060 0.082 Uiso 1 1 d . . .
H7 H 0.4824 0.0832 0.7343 0.058 Uiso 1 1 d . . .
H8 H 0.3920 0.1420 0.7141 0.058 Uiso 1 1 d . . .
H9 H 0.9032 0.0086 0.7425 0.059 Uiso 1 1 d . . .
H10 H 0.8884 0.0024 0.6689 0.059 Uiso 1 1 d . . .
H11 H 0.9052 0.2829 0.6212 0.070 Uiso 1 1 d . . .
H12 H 0.9809 0.2169 0.6229 0.070 Uiso 1 1 d . . .
H13 H 0.5187 0.3759 0.6549 0.064 Uiso 1 1 d . . .
H14 H 0.4365 0.3314 0.6019 0.064 Uiso 1 1 d . . .
H15 H 0.6094 -0.0346 0.6046 0.076 Uiso 1 1 d . . .
H16 H 0.5810 0.0460 0.5963 0.076 Uiso 1 1 d . . .
H17 H 0.7699 -0.0741 0.8612 0.072 Uiso 1 1 d . . .
H18 H 0.7736 -0.1838 0.8269 0.089 Uiso 1 1 d . . .
H19 H 0.7289 -0.2042 0.7227 0.099 Uiso 1 1 d . . .
H20 H 0.6669 -0.1127 0.6546 0.075 Uiso 1 1 d . . .
H21 H 0.6157 0.4577 0.8713 0.079 Uiso 1 1 d . . .
H22 H 0.7299 0.5493 0.9071 0.086 Uiso 1 1 d . . .
H23 H 0.8773 0.5632 0.8699 0.077 Uiso 1 1 d . . .
H24 H 0.9026 0.4896 0.7972 0.065 Uiso 1 1 d . . .
H25 H 0.7496 0.5116 0.6791 0.063 Uiso 1 1 d . . .
H26 H 0.6842 0.5771 0.5948 0.076 Uiso 1 1 d . . .
H27 H 0.6072 0.5267 0.5007 0.070 Uiso 1 1 d . . .
H28 H 0.6003 0.4090 0.4946 0.059 Uiso 1 1 d . . .
H29 H 1.0848 0.1184 0.9597 0.067 Uiso 1 1 d . . .
H30 H 1.0394 0.0916 1.0495 0.078 Uiso 1 1 d . . .
H31 H 0.8724 0.0488 1.0437 0.078 Uiso 1 1 d . . .
H32 H 0.7526 0.0355 0.9486 0.063 Uiso 1 1 d . . .
H33 H 0.1215 0.0576 0.4871 0.196 Uiso 0.75 1 d P . .
H34 H 0.0106 0.0505 0.4416 0.196 Uiso 0.75 1 d P . .
H35 H 0.0870 -0.0104 0.4544 0.196 Uiso 0.75 1 d P . .
H36 H 0.1516 0.2662 0.5680 0.138 Uiso 1 1 d . . .
H37 H 0.1709 0.2030 0.5329 0.138 Uiso 1 1 d . . .
H38 H 0.0608 0.2368 0.5161 0.138 Uiso 1 1 d . . .
H39 H 0.8474 0.2395 0.9731 0.124 Uiso 0.50 1 d P . .
H40 H 0.8630 0.3149 0.9606 0.124 Uiso 0.50 1 d P . .
H41 H 0.7510 0.2838 0.9421 0.124 Uiso 0.50 1 d P . .
H42 H 0.4213 0.2814 0.4180 0.057 Uiso 0.50 1 d P . .
H43 H 0.4093 0.3207 0.3579 0.057 Uiso 0.50 1 d P . .
H44 H 0.4706 0.2533 0.3688 0.057 Uiso 0.50 1 d P . .
H45 H 0.6262 0.1956 0.8327 0.061 Uiso 1 1 d . . .
H46 H 0.7207 0.2183 0.8027 0.061 Uiso 1 1 d . . .
H47 H 0.8475 0.2349 0.7765 0.071 Uiso 1 1 d . . .
H48 H 0.9566 0.2763 0.7796 0.071 Uiso 1 1 d . . .

loop_
_atom_site_aniso_label
_atom_site_aniso_U_11
_atom_site_aniso_U_22
_atom_site_aniso_U_33
_atom_site_aniso_U_23
_atom_site_aniso_U_13
_atom_site_aniso_U_12
Mn1 0.0322(6) 0.0454(7) 0.0345(6) 0.0043(5) 0.0052(5) -0.0021(5)
Mn2 0.0373(6) 0.0439(7) 0.0386(7) -0.0017(5) 0.0070(5) 0.0012(5)
O1 0.072(4) 0.027(3) 0.051(3) 0.004(2) 0.019(3) -0.007(3)
O2 0.050(4) 0.059(4) 0.057(4) 0.009(3) -0.003(3) 0.007(3)
O3 0.058(4) 0.056(4) 0.077(5) -0.020(3) 0.037(4) -0.020(3)
O4 0.062(4) 0.081(5) 0.065(5) -0.019(4) 0.007(4) -0.022(4)
O5 0.139(8) 0.073(6) 0.065(5) 0.016(4) 0.043(5) -0.008(5)
O6 0.053(4) 0.079(5) 0.064(5) -0.004(4) 0.010(3) -0.021(4)
O7 0.095(6) 0.065(5) 0.062(5) -0.005(4) 0.023(4) -0.026(4)
O8 0.088(6) 0.084(6) 0.078(5) -0.017(4) 0.033(5) -0.042(5)
O9 0.090(8) 0.53(4) 0.119(10) 0.132(17) 0.020(8) 0.130(16)
O10 0.132(17) 0.33(4) 0.22(2) 0.01(2) -0.030(16) -0.082(19)
O11 0.059(5) 0.182(11) 0.078(6) 0.059(7) 0.014(5) 0.034(6)
O12 0.146(13) 0.112(11) 0.30(2) 0.054(13) -0.105(15) 0.003(9)
O13 0.195(14) 0.192(14) 0.056(6) -0.020(7) 0.029(7) -0.040(11)
O14 0.34(3) 0.42(4) 0.096(11) -0.103(18) 0.068(16) -0.11(3)
O15 0.048(4) 0.063(4) 0.079(5) 0.014(4) 0.027(3) -0.003(3)
O16 0.035(3) 0.120(7) 0.072(5) 0.017(5) 0.020(3) 0.004(4)
O17 0.053(4) 0.152(10) 0.073(5) 0.030(6) 0.002(4) -0.001(5)
O18 0.073(5) 0.103(7) 0.094(6) 0.031(5) 0.032(5) 0.009(5)
O19 0.094(9) 0.164(16) 0.062(8) -0.015(9) 0.025(7) 0.006(9)
O20 0.121(14) 0.127(15) 0.035(7) 0.054(9) -0.038(8) -0.080(12)
O21 0.063(9) 0.073(10) 0.069(10) -0.007(8) 0.014(7) -0.023(8)
O22 0.095(13) 0.075(12) 0.117(15) -0.021(11) 0.015(11) -0.010(10)
O23 0.067(12) 0.17(2) 0.17(2) -0.03(2) 0.027(14) -0.029(14)
N1 0.040(4) 0.049(4) 0.042(4) 0.002(3) 0.006(3) -0.007(3)
N2 0.082(6) 0.060(5) 0.040(4) -0.001(4) 0.000(4) -0.004(5)
N3 0.030(3) 0.047(4) 0.037(3) 0.000(3) 0.004(3) -0.003(3)
N4 0.031(3) 0.043(4) 0.036(3) 0.008(3) 0.004(3) -0.003(3)
N5 0.028(3) 0.056(5) 0.062(5) 0.010(4) 0.016(3) 0.000(3)
N6 0.039(4) 0.049(4) 0.071(5) 0.022(4) 0.013(4) 0.008(3)
N7 0.034(3) 0.039(4) 0.048(4) 0.004(3) 0.010(3) 0.001(3)
N8 0.036(3) 0.037(4) 0.048(4) 0.001(3) 0.010(3) 0.004(3)
N9 0.064(5) 0.084(7) 0.075(6) -0.026(5) 0.040(5) -0.016(5)
N10 0.047(4) 0.053(5) 0.044(4) -0.001(3) 0.007(3) 0.007(3)
N11 0.052(4) 0.049(4) 0.042(4) 0.001(3) 0.016(3) -0.003(3)
N12 0.083(6) 0.037(4) 0.051(5) 0.003(3) -0.010(4) 0.002(4)
N13 0.037(3) 0.034(3) 0.042(4) 0.005(3) 0.005(3) 0.004(3)
N14 0.032(3) 0.032(3) 0.041(3) 0.000(3) 0.006(3) 0.005(3)
N15 0.046(4) 0.054(5) 0.083(6) 0.016(4) 0.035(4) 0.006(4)
N16 0.046(4) 0.055(5) 0.046(4) 0.007(3) 0.014(3) 0.001(3)
N17 0.029(3) 0.048(4) 0.038(3) 0.010(3) 0.008(3) -0.001(3)
N18 0.032(3) 0.042(4) 0.038(3) 0.008(3) 0.006(3) 0.002(3)
N19 0.030(3) 0.068(5) 0.047(4) 0.000(4) 0.007(3) -0.002(3)
N20 0.039(3) 0.045(4) 0.037(3) 0.004(3) 0.008(3) 0.001(3)
N21 0.045(4) 0.049(4) 0.053(4) 0.000(4) 0.023(4) -0.011(3)
N22 0.033(3) 0.028(3) 0.046(4) 0.001(3) 0.001(3) -0.010(3)
N23 0.055(7) 0.26(3) 0.108(12) 0.124(16) 0.017(8) 0.018(11)
N24 0.191(16) 0.091(9) 0.043(6) 0.001(6) 0.000(8) 0.005(10)
N25 0.040(4) 0.044(4) 0.062(5) 0.000(4) 0.018(4) -0.004(3)
C1 0.059(6) 0.059(6) 0.054(6) 0.010(5) 0.005(5) -0.006(5)
C2 0.075(7) 0.055(6) 0.079(8) 0.016(6) -0.002(6) 0.004(6)
C3 0.100(10) 0.050(6) 0.082(8) -0.010(6) -0.004(7) -0.001(6)
C4 0.066(6) 0.053(6) 0.058(6) -0.007(5) 0.006(5) -0.012(5)
C5 0.035(4) 0.051(5) 0.046(5) 0.002(4) 0.007(4) -0.013(4)
C6 0.028(4) 0.051(5) 0.038(4) 0.003(4) 0.004(3) -0.003(3)
C7 0.032(4) 0.042(4) 0.041(4) 0.004(3) 0.000(3) -0.009(3)
C8 0.031(4) 0.043(5) 0.053(5) 0.011(4) -0.004(3) -0.001(3)
C9 0.029(4) 0.037(4) 0.052(5) 0.012(4) 0.015(3) 0.004(3)
C10 0.041(4) 0.051(5) 0.052(5) 0.004(4) 0.014(4) 0.016(4)
C11 0.045(5) 0.050(5) 0.046(5) 0.005(4) 0.003(4) 0.017(4)
C12 0.060(6) 0.074(7) 0.060(6) -0.011(5) 0.015(5) 0.022(5)
C13 0.074(7) 0.062(7) 0.069(7) -0.031(6) 0.005(6) 0.008(6)
C14 0.074(7) 0.041(5) 0.065(6) -0.009(5) -0.001(5) 0.001(5)
C15 0.052(5) 0.049(5) 0.056(6) -0.009(4) 0.005(4) -0.008(4)
C16 0.063(6) 0.045(5) 0.049(5) 0.005(4) 0.013(4) -0.004(4)
C17 0.081(7) 0.043(5) 0.066(6) 0.001(5) 0.032(6) 0.003(5)
C18 0.059(6) 0.058(6) 0.063(6) 0.019(5) 0.024(5) 0.005(5)
C19 0.050(5) 0.053(5) 0.042(5) 0.010(4) 0.009(4) 0.000(4)
C20 0.037(4) 0.042(4) 0.041(4) 0.004(3) 0.011(3) -0.001(3)
C21 0.032(4) 0.052(5) 0.036(4) -0.002(4) 0.007(3) -0.006(3)
C22 0.043(4) 0.053(5) 0.035(4) 0.004(4) 0.015(3) -0.004(4)
C23 0.046(5) 0.041(4) 0.044(4) 0.007(4) 0.017(4) 0.007(4)
C24 0.022(3) 0.048(5) 0.048(5) 0.012(4) 0.011(3) 0.007(3)
C25 0.033(4) 0.040(4) 0.038(4) 0.001(3) 0.007(3) 0.002(3)
C26 0.042(4) 0.038(4) 0.036(4) 0.007(3) 0.004(3) -0.005(3)
C27 0.042(5) 0.073(7) 0.044(5) 0.002(5) 0.001(4) -0.004(4)
C28 0.056(6) 0.082(8) 0.039(5) 0.007(5) -0.006(4) -0.005(5)
C29 0.065(6) 0.086(8) 0.039(5) 0.011(5) 0.008(4) -0.004(6)
C30 0.046(5) 0.064(6) 0.046(5) 0.009(4) 0.008(4) -0.004(4)
C31 0.37(7) 0.20(4) 0.15(3) 0.03(3) -0.12(4) -0.17(4)
C32 0.098(11) 0.164(17) 0.087(10) 0.026(11) 0.033(9) -0.021(11)
C33 0.069(16) 0.19(4) 0.054(14) -0.020(18) 0.000(12) 0.009(19)
C34 0.032(8) 0.051(10) 0.050(9) -0.013(8) 0.014(7) 0.007(7)

loop_
_atom_type_symbol
_atom_type_description
_atom_type_scat_dispersion_real
_atom_type_scat_dispersion_imag
_atom_type_scat_source
C C 0.0033 0.0016 'International Tables Vol C Tables 4.2.6.8 and 6.1.1.4'
H H 0.0000 0.0000 'International Tables Vol C Tables 4.2.6.8 and 6.1.1.4'
N N 0.0061 0.0033 'International Tables Vol C Tables 4.2.6.8 and 6.1.1.4'
O O 0.0106 0.0060 'International Tables Vol C Tables 4.2.6.8 and 6.1.1.4'
Mn Mn 0.3368 0.7283 'International Tables Vol C Tables 4.2.6.8 and 6.1.1.4'

loop_
_geom_angle_atom_site_label_1
_geom_angle_atom_site_label_2
_geom_angle_atom_site_label_3
_geom_angle
_geom_angle_site_symmetry_1
_geom_angle_site_symmetry_3
_geom_angle_publ_flag
O1 Mn1 N3 94.2(3) . . ?
O1 Mn1 N18 91.7(3) . . ?
N3 Mn1 N18 95.4(2) . . ?
O1 Mn1 O3 82.3(3) . . ?
N3 Mn1 O3 101.9(3) . . ?
N18 Mn1 O3 162.1(3) . . ?
O1 Mn1 N20 96.7(3) . . ?
N3 Mn1 N20 163.7(3) . . ?
N18 Mn1 N20 72.3(2) . . ?
O3 Mn1 N20 91.5(3) . . ?
O1 Mn1 N1 162.3(3) . . ?
N3 Mn1 N1 72.5(3) . . ?
N18 Mn1 N1 100.9(3) . . ?
O3 Mn1 N1 89.1(3) . . ?
N20 Mn1 N1 99.0(3) . . ?
O2 Mn2 O6 87.8(3) . . ?
O2 Mn2 N13 90.3(3) . . ?
O6 Mn2 N13 113.2(3) . . ?
O2 Mn2 N8 97.2(3) . . ?
O6 Mn2 N8 155.1(3) . . ?
N13 Mn2 N8 91.3(3) . . ?
O2 Mn2 N11 157.5(3) . . ?
O6 Mn2 N11 87.0(3) . . ?
N13 Mn2 N11 71.8(3) . . ?
N8 Mn2 N11 96.7(3) . . ?
O2 Mn2 N10 102.9(3) . . ?
O6 Mn2 N10 83.4(3) . . ?
N13 Mn2 N10 159.4(3) . . ?
N8 Mn2 N10 71.6(3) . . ?
N11 Mn2 N10 98.2(3) . . ?
N21 O3 Mn1 123.4(5) . . ?
N22 O6 Mn2 120.4(5) . . ?
C1 N1 C5 120.3(9) . . ?
C1 N1 Mn1 125.4(7) . . ?
C5 N1 Mn1 113.7(6) . . ?
C6 N3 N4 114.5(6) . . ?
C6 N3 Mn1 119.6(6) . . ?
N4 N3 Mn1 125.3(5) . . ?
C7 N4 N3 114.3(6) . . ?
C9 N7 N8 112.5(7) . . ?
C10 N8 N7 115.6(7) . . ?
C10 N8 Mn2 118.6(6) . . ?
N7 N8 Mn2 119.9(5) . . ?
C11 N10 C15 117.8(8) . . ?
C11 N10 Mn2 115.4(6) . . ?
C15 N10 Mn2 126.4(7) . . ?
C20 N11 C16 117.5(8) . . ?
C20 N11 Mn2 118.4(6) . . ?
C16 N11 Mn2 124.1(6) . . ?
C21 N13 N14 113.2(7) . . ?
C21 N13 Mn2 119.9(6) . . ?
N14 N13 Mn2 126.4(5) . . ?
C22 N14 N13 116.6(7) . . ?
C24 N17 N18 115.1(7) . . ?
C25 N18 N17 117.6(7) . . ?
C25 N18 Mn1 120.2(5) . . ?
N17 N18 Mn1 119.3(4) . . ?
C30 N20 C26 119.2(7) . . ?
C30 N20 Mn1 124.4(6) . . ?
C26 N20 Mn1 116.0(5) . . ?
O5 N21 O4 121.0(9) . . ?
O5 N21 O3 120.3(9) . . ?
O4 N21 O3 118.7(8) . . ?
O6 N22 O8 123.0(8) . . ?
O6 N22 O7 122.6(7) . . ?
O8 N22 O7 114.4(8) . . ?
O10 N23 O9 120(2) . . ?
O10 N23 O11 121.8(19) . . ?
O9 N23 O11 117(2) . . ?
O12 N24 O13 137(2) . . ?
O12 N24 O14 110.1(19) . . ?
O13 N24 O14 110(2) . . ?
O16 N25 O17 120.7(8) . . ?
O16 N25 O15 119.8(8) . . ?
O17 N25 O15 119.5(8) . . ?
N1 C1 C2 123.0(10) . . ?
C3 C2 C1 118.2(10) . . ?
C2 C3 C4 119.0(11) . . ?
C5 C4 C3 118.7(10) . . ?
N1 C5 C4 120.9(9) . . ?
N1 C5 C6 116.3(8) . . ?
C4 C5 C6 122.7(8) . . ?
N3 C6 N2 125.5(8) . . ?
N3 C6 C5 116.2(7) . . ?
N2 C6 C5 118.3(8) . . ?
N4 C7 N5 123.8(8) . . ?
N4 C7 C8 117.8(7) . . ?
N5 C7 C8 118.4(7) . . ?
C7 C8 C9 112.3(7) . . ?
N7 C9 N6 127.3(8) . . ?
N7 C9 C8 118.4(7) . . ?
N6 C9 C8 114.3(7) . . ?
N8 C10 N9 123.8(9) . . ?
N8 C10 C11 115.8(8) . . ?
N9 C10 C11 120.4(9) . . ?
N10 C11 C12 122.1(10) . . ?
N10 C11 C10 115.7(8) . . ?
C12 C11 C10 122.2(9) . . ?
C13 C12 C11 119.6(11) . . ?
C14 C13 C12 118.4(10) . . ?
C15 C14 C13 119.0(10) . . ?
N10 C15 C14 122.9(10) . . ?
C17 C16 N11 123.0(9) . . ?
C16 C17 C18 119.6(10) . . ?
C17 C18 C19 118.8(9) . . ?
C18 C19 C20 118.6(9) . . ?
N11 C20 C19 122.6(8) . . ?
N11 C20 C21 114.3(7) . . ?
C19 C20 C21 123.0(8) . . ?
N13 C21 N12 126.1(8) . . ?
N13 C21 C20 114.7(7) . . ?
N12 C21 C20 119.1(7) . . ?
N15 C22 N14 122.8(9) . . ?
N15 C22 C23 119.0(8) . . ?
N14 C22 C23 118.2(7) . . ?
C22 C23 C24 111.0(7) . . ?
N17 C24 N16 125.6(8) . . ?
N17 C24 C23 120.0(7) . . ?
N16 C24 C23 114.4(8) . . ?
N18 C25 N19 124.1(8) . . ?
N18 C25 C26 115.5(7) . . ?
N19 C25 C26 120.4(7) . . ?
N20 C26 C27 121.7(8) . . ?
N20 C26 C25 115.2(7) . . ?
C27 C26 C25 123.0(8) . . ?
C28 C27 C26 118.1(9) . . ?
C29 C28 C27 120.0(9) . . ?
C28 C29 C30 118.6(9) . . ?
N20 C30 C29 122.3(9) . . ?

loop_
_geom_bond_atom_site_label_1
_geom_bond_atom_site_label_2
_geom_bond_distance
_geom_bond_site_symmetry_2
_geom_bond_publ_flag
Mn1 O1 2.165(6) . ?
Mn1 N3 2.186(7) . ?
Mn1 N18 2.190(7) . ?
Mn1 O3 2.195(6) . ?
Mn1 N20 2.257(7) . ?
Mn1 N1 2.295(8) . ?
Mn2 O2 2.148(7) . ?
Mn2 O6 2.205(7) . ?
Mn2 N13 2.220(7) . ?
Mn2 N8 2.225(7) . ?
Mn2 N11 2.226(8) . ?
Mn2 N10 2.297(8) . ?
O3 N21 1.263(9) . ?
O4 N21 1.229(10) . ?
O5 N21 1.225(10) . ?
O6 N22 1.189(10) . ?
O7 N22 1.280(10) . ?
O8 N22 1.263(10) . ?
O9 N23 1.22(2) . ?
O10 N23 1.19(3) . ?
O11 N23 1.23(2) . ?
O12 N24 1.098(18) . ?
O13 N24 1.186(15) . ?
O14 N24 1.34(3) . ?
O15 N25 1.265(10) . ?
O16 N25 1.223(9) . ?
O17 N25 1.225(11) . ?
O18 C32 1.359(17) . ?
O19 C31 1.18(5) . ?
O20 C34 1.30(2) . ?
O21 C33 1.33(3) . ?
N1 C1 1.310(12) . ?
N1 C5 1.339(11) . ?
N2 C6 1.354(11) . ?
N3 C6 1.289(11) . ?
N3 N4 1.432(9) . ?
N4 C7 1.304(11) . ?
N5 C7 1.344(11) . ?
N6 C9 1.345(10) . ?
N7 C9 1.292(11) . ?
N7 N8 1.432(10) . ?
N8 C10 1.287(11) . ?
N9 C10 1.322(12) . ?
N10 C11 1.335(12) . ?
N10 C15 1.349(12) . ?
N11 C20 1.340(11) . ?
N11 C16 1.366(12) . ?
N12 C21 1.326(11) . ?
N13 C21 1.292(10) . ?
N13 N14 1.440(9) . ?
N14 C22 1.317(11) . ?
N15 C22 1.296(11) . ?
N16 C24 1.345(11) . ?
N17 C24 1.277(11) . ?
N17 N18 1.416(9) . ?
N18 C25 1.299(10) . ?
N19 C25 1.335(10) . ?
N20 C30 1.327(11) . ?
N20 C26 1.349(10) . ?
C1 C2 1.389(16) . ?
C2 C3 1.370(18) . ?
C3 C4 1.414(16) . ?
C4 C5 1.383(14) . ?
C5 C6 1.486(12) . ?
C7 C8 1.502(11) . ?
C8 C9 1.522(12) . ?
C10 C11 1.485(14) . ?
C11 C12 1.382(14) . ?
C12 C13 1.379(17) . ?
C13 C14 1.379(17) . ?
C14 C15 1.372(14) . ?
C16 C17 1.355(14) . ?
C17 C18 1.383(15) . ?
C18 C19 1.388(14) . ?
C19 C20 1.395(12) . ?
C20 C21 1.510(12) . ?
C22 C23 1.500(12) . ?
C23 C24 1.518(11) . ?
C25 C26 1.489(11) . ?
C26 C27 1.391(12) . ?
C27 C28 1.380(14) . ?
C28 C29 1.374(15) . ?
C29 C30 1.384(13) . ?
